data_1518646
loop_
_publ_author_name
'Gazvoda, Martin'
'H\"oferl-Prantz, Kathrin'
'Barth, Roland'
'Felzmann, Wolfgang'
'Pevec, Andrej'
'Ko\<smrlj, Janez'

_publ_section_title
;
 Completely Stereocontrolled Aldol Reaction of Chiral \b-Amino Acids.
;
_journal_issue 3
_journal_name_full 'Organic letters'
_journal_page_first 512
_journal_page_last 515
_journal_paper_doi 10.1021/ol503523h
_journal_volume 17
_journal_year 2015
_chemical_formula_sum 'C34 H56 N2 O7 Si2'
_chemical_formula_weight 660.99
_space_group_crystal_system orthorhombic
_space_group_IT_number 19
_space_group_name_Hall 'P 2ac 2ab'
_space_group_name_H-M_alt 'P 21 21 21'
_symmetry_space_group_name_Hall 'P 2ac 2ab'
_symmetry_space_group_name_H-M 'P 21 21 21'
_atom_sites_solution_hydrogens geom
_audit_creation_method SHELXL-2014/7
_cell_angle_alpha 90
_cell_angle_beta 90
_cell_angle_gamma 90
_cell_formula_units_Z 4
_cell_length_a 9.05200(10)
_cell_length_b 19.8710(3)
_cell_length_c 22.2031(3)
_cell_measurement_reflns_used 11780
_cell_measurement_temperature 293(2)
_cell_measurement_theta_max 74.4280
_cell_measurement_theta_min 3.9490
_cell_volume 3993.72(9)
_computing_cell_refinement 'CrysAlis PRO (Agilent, 2011)'
_computing_data_collection 'CrysAlis PRO (Agilent, 2011)'
_computing_data_reduction 'CrysAlis PRO (Agilent, 2011)'
_computing_publication_material 'WinGX (Farrugia, 1999)'
_computing_structure_refinement 'SHELXL-2014/7 (Sheldrick, 2014)'
_computing_structure_solution 'SHELXS-97 (Sheldrick, 2008)'
_diffrn_ambient_temperature 293(2)
_diffrn_measured_fraction_theta_full 0.999
_diffrn_measured_fraction_theta_max 0.999
_diffrn_measurement_device_type 'SuperNova, Dual, Cu at zero, Atlas'
_diffrn_measurement_method \w
_diffrn_radiation_type CuK\a
_diffrn_radiation_wavelength 1.54184
_diffrn_reflns_av_R_equivalents 0.0325
_diffrn_reflns_av_unetI/netI 0.0265
_diffrn_reflns_Laue_measured_fraction_full 0.999
_diffrn_reflns_Laue_measured_fraction_max 0.999
_diffrn_reflns_limit_h_max 10
_diffrn_reflns_limit_h_min -9
_diffrn_reflns_limit_k_max 23
_diffrn_reflns_limit_k_min -23
_diffrn_reflns_limit_l_max 26
_diffrn_reflns_limit_l_min -26
_diffrn_reflns_number 26243
_diffrn_reflns_point_group_measured_fraction_full 0.999
_diffrn_reflns_point_group_measured_fraction_max 0.999
_diffrn_reflns_theta_full 67.499
_diffrn_reflns_theta_max 67.499
_diffrn_reflns_theta_min 2.984
_diffrn_source 'SuperNova (Cu) X-ray Source'
_exptl_absorpt_coefficient_mu 1.153
_exptl_absorpt_correction_type multi-scan
_exptl_absorpt_process_details '(CrysAlis PRO; Agilent, 2011)'
_exptl_crystal_colour colorless
_exptl_crystal_density_diffrn 1.101
_exptl_crystal_description needle
_exptl_crystal_F_000 1436
_exptl_crystal_size_max 0.400
_exptl_crystal_size_mid 0.100
_exptl_crystal_size_min 0.100
_refine_diff_density_max 0.364
_refine_diff_density_min -0.259
_refine_diff_density_rms 0.046
_refine_ls_abs_structure_details
;
 Flack x determined using 2575 quotients [(I+)-(I-)]/[(I+)+(I-)]
 (Parsons, Flack and Wagner, Acta Cryst. B69 (2013) 249-259).
;
_refine_ls_abs_structure_Flack -0.002(12)
_refine_ls_extinction_coef 0.0004(3)
_refine_ls_extinction_expression Fc^*^=kFc[1+0.001xFc^2^\l^3^/sin(2\q)]^-1/4^
_refine_ls_extinction_method 'SHELXL-2014/7 (Sheldrick 2014'
_refine_ls_goodness_of_fit_ref 1.053
_refine_ls_hydrogen_treatment constr
_refine_ls_matrix_type full
_refine_ls_number_parameters 452
_refine_ls_number_reflns 7197
_refine_ls_number_restraints 29
_refine_ls_restrained_S_all 1.092
_refine_ls_R_factor_all 0.0614
_refine_ls_R_factor_gt 0.0565
_refine_ls_shift/su_max 5.138
_refine_ls_shift/su_mean 0.035
_refine_ls_structure_factor_coef Fsqd
_refine_ls_weighting_details 'w=1/[\s^2^(Fo^2^)+(0.1195P)^2^+0.2170P] where P=(Fo^2^+2Fc^2^)/3'
_refine_ls_weighting_scheme calc
_refine_ls_wR_factor_gt 0.1630
_refine_ls_wR_factor_ref 0.1692
_reflns_Friedel_coverage 0.779
_reflns_Friedel_fraction_full 1.000
_reflns_Friedel_fraction_max 1.000
_reflns_number_gt 6467
_reflns_number_total 7197
_reflns_threshold_expression 'I > 2\s(I)'
_cod_data_source_file ol503523h_si_002.cif
_cod_data_source_block 4b'
_cod_depositor_comments 'Adding full bibliography for 1518646--1518648.cif.'
_cod_database_code 1518646
_shelx_shelxl_version_number 2014/7
_shelx_space_group_comment
;
The symmetry employed for this shelxl refinement is uniquely defined
by the following loop, which should always be used as a source of
symmetry information in preference to the above space-group names.
They are only intended as comments.
;
_shelx_estimated_absorpt_t_min 0.656
_shelx_estimated_absorpt_t_max 0.893

loop_
_space_group_symop_operation_xyz
'x, y, z'
'-x+1/2, -y, z+1/2'
'x+1/2, -y+1/2, -z'
'-x, y+1/2, -z+1/2'

loop_
_atom_site_label
_atom_site_type_symbol
_atom_site_fract_x
_atom_site_fract_y
_atom_site_fract_z
_atom_site_U_iso_or_equiv
_atom_site_adp_type
_atom_site_occupancy
_atom_site_site_symmetry_order
_atom_site_calc_flag
_atom_site_refinement_flags_posn
_atom_site_refinement_flags_adp
_atom_site_refinement_flags_occupancy
_atom_site_disorder_assembly
_atom_site_disorder_group
Si1 Si 0.23394(12) 0.83332(5) 0.59241(5) 0.0716(3) Uani 1 1 d . . . . .
Si2 Si 0.2267(4) 0.5978(2) 0.92567(11) 0.1002(11) Uani 0.601(8) 1 d D U P A 1
C34 C 0.281(4) 0.6811(19) 0.9715(6) 0.49(3) Uani 0.601(8) 1 d . . P A 1
H34A H 0.2447 0.6776 1.0120 0.729 Uiso 0.601(8) 1 calc R U P A 1
H34B H 0.3863 0.6860 0.9721 0.729 Uiso 0.601(8) 1 calc R U P A 1
H34C H 0.2374 0.7196 0.9523 0.729 Uiso 0.601(8) 1 calc R U P A 1
C30 C 0.235(3) 0.5204(9) 0.9564(9) 0.386(19) Uani 0.601(8) 1 d . . P A 1
H30A H 0.1944 0.5216 0.9963 0.579 Uiso 0.601(8) 1 calc R U P A 1
H30B H 0.1802 0.4894 0.9321 0.579 Uiso 0.601(8) 1 calc R U P A 1
H30C H 0.3366 0.5061 0.9584 0.579 Uiso 0.601(8) 1 calc R U P A 1
C32 C -0.0086(15) 0.6294(6) 0.9991(4) 0.183(5) Uani 0.601(8) 1 d . . P A 1
H32A H 0.0114 0.5849 1.0138 0.275 Uiso 0.601(8) 1 calc R U P A 1
H32B H 0.0425 0.6617 1.0236 0.275 Uiso 0.601(8) 1 calc R U P A 1
H32C H -0.1129 0.6379 1.0009 0.275 Uiso 0.601(8) 1 calc R U P A 1
C33 C 0.0195(16) 0.7025(8) 0.9059(8) 0.254(10) Uani 0.601(8) 1 d D . P A 1
H33A H 0.0551 0.7027 0.8652 0.381 Uiso 0.601(8) 1 calc R U P A 1
H33B H -0.0844 0.7123 0.9062 0.381 Uiso 0.601(8) 1 calc R U P A 1
H33C H 0.0711 0.7361 0.9289 0.381 Uiso 0.601(8) 1 calc R U P A 1
C31 C 0.045(2) 0.6355(7) 0.9330(8) 0.148(6) Uani 0.601(8) 1 d D U P A 1
C35 C -0.041(2) 0.573(2) 0.8760(9) 0.44(3) Uani 0.601(8) 1 d . . P A 1
H35A H -0.0286 0.5274 0.8906 0.667 Uiso 0.601(8) 1 calc R U P A 1
H35B H -0.1445 0.5820 0.8714 0.667 Uiso 0.601(8) 1 calc R U P A 1
H35C H 0.0073 0.5770 0.8377 0.667 Uiso 0.601(8) 1 calc R U P A 1
C35A C -0.041(2) 0.573(2) 0.8760(9) 0.44(3) Uani 0.399(8) 1 d . . P A 2
H35D H -0.1043 0.5597 0.9087 0.667 Uiso 0.399(8) 1 calc R U P A 2
H35E H -0.0758 0.6140 0.8588 0.667 Uiso 0.399(8) 1 calc R U P A 2
H35F H -0.0422 0.5379 0.8458 0.667 Uiso 0.399(8) 1 calc R U P A 2
C34A C 0.281(4) 0.6811(19) 0.9715(6) 0.49(3) Uani 0.399(8) 1 d . . P A 2
H34D H 0.3157 0.6475 0.9991 0.729 Uiso 0.399(8) 1 calc R U P A 2
H34E H 0.3450 0.6828 0.9371 0.729 Uiso 0.399(8) 1 calc R U P A 2
H34F H 0.2799 0.7242 0.9911 0.729 Uiso 0.399(8) 1 calc R U P A 2
C30A C 0.235(3) 0.5204(9) 0.9564(9) 0.386(19) Uani 0.399(8) 1 d . . P A 2
H30D H 0.1629 0.5042 0.9845 0.579 Uiso 0.399(8) 1 calc R U P A 2
H30E H 0.2736 0.4833 0.9335 0.579 Uiso 0.399(8) 1 calc R U P A 2
H30F H 0.3146 0.5416 0.9780 0.579 Uiso 0.399(8) 1 calc R U P A 2
C32A C -0.0086(15) 0.6294(6) 0.9991(4) 0.183(5) Uani 0.399(8) 1 d . . P A 2
H32D H 0.0457 0.6024 1.0273 0.275 Uiso 0.399(8) 1 calc R U P A 2
H32E H -0.0571 0.6654 1.0202 0.275 Uiso 0.399(8) 1 calc R U P A 2
H32F H -0.0811 0.6021 0.9792 0.275 Uiso 0.399(8) 1 calc R U P A 2
C33A C 0.0195(16) 0.7025(8) 0.9059(8) 0.254(10) Uani 0.399(8) 1 d D . P A 2
H33D H 0.0844 0.7214 0.8762 0.381 Uiso 0.399(8) 1 calc R U P A 2
H33E H -0.0531 0.6748 0.8865 0.381 Uiso 0.399(8) 1 calc R U P A 2
H33F H -0.0291 0.7382 0.9274 0.381 Uiso 0.399(8) 1 calc R U P A 2
Si2A Si 0.1465(7) 0.5838(2) 0.9036(3) 0.1056(18) Uani 0.399(8) 1 d D U P A 2
C31A C 0.106(2) 0.6612(10) 0.9487(9) 0.133(7) Uani 0.399(8) 1 d D U P A 2
N1 N 0.1790(3) 0.55676(12) 0.67714(12) 0.0523(6) Uani 1 1 d . . . . .
N2 N 0.4981(3) 0.71505(15) 0.78449(14) 0.0597(7) Uani 1 1 d . . . . .
O1 O 0.2903(3) 0.45994(13) 0.64082(15) 0.0746(7) Uani 1 1 d . . . . .
O2 O 0.0005(3) 0.63222(13) 0.70991(16) 0.0757(7) Uani 1 1 d . . . . .
O3 O 0.2995(4) 0.75700(16) 0.59849(16) 0.0854(8) Uani 1 1 d . . . . .
O4 O 0.2915(4) 0.60700(15) 0.85709(13) 0.0842(8) Uani 1 1 d D . . . .
O5 O 0.5848(3) 0.61802(16) 0.74895(17) 0.0861(9) Uani 1 1 d . . . . .
O6 O 0.4634(3) 0.80444(17) 0.84265(17) 0.0916(10) Uani 1 1 d . . . . .
O7 O 0.2640(3) 0.76143(13) 0.79828(15) 0.0777(7) Uani 1 1 d . . . . .
C1 C 0.0340(3) 0.57862(15) 0.68819(16) 0.0562(7) Uani 1 1 d . . . . .
C2 C -0.0644(4) 0.52330(16) 0.66735(16) 0.0588(7) Uani 1 1 d . . . . .
C3 C -0.2164(4) 0.5185(2) 0.6677(2) 0.0781(10) Uani 1 1 d . . . . .
H3 H -0.2751 0.5533 0.6822 0.094 Uiso 1 1 calc R U . . .
C4 C -0.2780(5) 0.4600(3) 0.6455(2) 0.0853(12) Uani 1 1 d . . . . .
H4 H -0.3801 0.4550 0.6454 0.102 Uiso 1 1 calc R U . . .
C5 C -0.1901(5) 0.4084(2) 0.6234(2) 0.0813(11) Uani 1 1 d . . . . .
H5 H -0.2344 0.3695 0.6086 0.098 Uiso 1 1 calc R U . . .
C6 C -0.0391(5) 0.41371(18) 0.6232(2) 0.0716(9) Uani 1 1 d . . . . .
H6 H 0.0195 0.3793 0.6079 0.086 Uiso 1 1 calc R U . . .
C7 C 0.0234(4) 0.47125(16) 0.64608(16) 0.0571(7) Uani 1 1 d . . . . .
C8 C 0.1798(4) 0.49173(15) 0.65293(16) 0.0561(7) Uani 1 1 d . . . . .
C9 C 0.3159(3) 0.59494(14) 0.68775(14) 0.0505(6) Uani 1 1 d . . . . .
H9 H 0.3968 0.5623 0.6850 0.061 Uiso 1 1 calc R U . . .
C10 C 0.3219(3) 0.62400(14) 0.75181(14) 0.0522(6) Uani 1 1 d . . . . .
H10 H 0.2507 0.6610 0.7551 0.063 Uiso 1 1 calc R U . . .
C11 C 0.4767(4) 0.65138(17) 0.76098(16) 0.0586(7) Uani 1 1 d . . . . .
C12 C 0.3927(4) 0.75931(18) 0.80733(18) 0.0656(8) Uani 1 1 d . . . . .
C13 C 0.6192(5) 0.7871(3) 0.8491(2) 0.0908(14) Uani 1 1 d . . . . .
C14 C 0.6492(4) 0.7403(2) 0.79637(18) 0.0684(9) Uani 0.592(11) 1 d D . P B 1
H14 H 0.7017 0.7019 0.8140 0.082 Uiso 0.592(11) 1 calc R U P B 1
C15 C 0.7328(7) 0.7564(4) 0.7396(3) 0.077(2) Uani 0.592(11) 1 d D U P B 1
H15 H 0.7463 0.7177 0.7128 0.092 Uiso 0.592(11) 1 calc R U P B 1
C16 C 0.6464(12) 0.8148(6) 0.7108(7) 0.121(4) Uani 0.592(11) 1 d D U P B 1
H16A H 0.6937 0.8280 0.6740 0.181 Uiso 0.592(11) 1 calc R U P B 1
H16B H 0.5472 0.8005 0.7025 0.181 Uiso 0.592(11) 1 calc R U P B 1
H16C H 0.6444 0.8523 0.7381 0.181 Uiso 0.592(11) 1 calc R U P B 1
C14A C 0.6492(4) 0.7403(2) 0.79637(18) 0.0684(9) Uani 0.408(11) 1 d . . P B 2
H14A H 0.7185 0.7041 0.8066 0.082 Uiso 0.408(11) 1 calc R U P B 2
C15A C 0.7085(8) 0.7870(6) 0.7480(4) 0.081(3) Uani 0.408(11) 1 d D U P B 2
H15A H 0.6657 0.8318 0.7540 0.097 Uiso 0.408(11) 1 calc R U P B 2
C16A C 0.6891(17) 0.7669(9) 0.6815(6) 0.107(4) Uani 0.408(11) 1 d D U P B 2
H16D H 0.7316 0.8009 0.6562 0.161 Uiso 0.408(11) 1 calc R U P B 2
H16E H 0.7378 0.7247 0.6743 0.161 Uiso 0.408(11) 1 calc R U P B 2
H16F H 0.5858 0.7625 0.6725 0.161 Uiso 0.408(11) 1 calc R U P B 2
C17 C 0.8805(7) 0.7915(5) 0.7581(3) 0.138(3) Uani 1 1 d D . . . .
H17A H 0.9462 0.7926 0.7242 0.208 Uiso 1 1 calc R U . B 1
H17B H 0.9257 0.7668 0.7904 0.208 Uiso 1 1 calc R U . B 1
H17C H 0.8603 0.8366 0.7712 0.208 Uiso 1 1 calc R U . B 1
C18 C 0.3442(4) 0.64718(16) 0.63815(16) 0.0591(7) Uani 1 1 d . . . . .
H18 H 0.4430 0.6655 0.6458 0.071 Uiso 1 1 calc R U . . .
C19 C 0.3518(7) 0.6133(3) 0.57666(19) 0.0886(13) Uani 1 1 d . . . . .
H19A H 0.3695 0.6466 0.5462 0.133 Uiso 1 1 calc R U . . .
H19B H 0.2600 0.5908 0.5686 0.133 Uiso 1 1 calc R U . . .
H19C H 0.4308 0.5810 0.5764 0.133 Uiso 1 1 calc R U . . .
C20 C 0.2399(5) 0.70698(18) 0.63750(18) 0.0695(9) Uani 1 1 d . . . . .
H20A H 0.1432 0.6931 0.6233 0.083 Uiso 1 1 calc R U . . .
H20B H 0.2292 0.7250 0.6779 0.083 Uiso 1 1 calc R U . . .
C21 C 0.0306(6) 0.8298(4) 0.5805(3) 0.1031(16) Uani 1 1 d . . . . .
H21A H -0.0162 0.8121 0.6159 0.155 Uiso 1 1 calc R U . . .
H21B H 0.0091 0.8012 0.5467 0.155 Uiso 1 1 calc R U . . .
H21C H -0.0061 0.8743 0.5726 0.155 Uiso 1 1 calc R U . . .
C22 C 0.2699(9) 0.8815(3) 0.6630(3) 0.1145(19) Uani 1 1 d . . . . .
H22A H 0.2319 0.9264 0.6588 0.172 Uiso 1 1 calc R U . . .
H22B H 0.3744 0.8834 0.6702 0.172 Uiso 1 1 calc R U . . .
H22C H 0.2221 0.8596 0.6962 0.172 Uiso 1 1 calc R U . . .
C23 C 0.3316(7) 0.8696(3) 0.5262(3) 0.0962(15) Uani 1 1 d . . . . .
C24 C 0.2917(10) 0.8318(4) 0.4700(3) 0.136(3) Uani 1 1 d . . . . .
H24A H 0.3163 0.7851 0.4749 0.204 Uiso 1 1 calc R U . . .
H24B H 0.1876 0.8361 0.4626 0.204 Uiso 1 1 calc R U . . .
H24C H 0.3456 0.8499 0.4365 0.204 Uiso 1 1 calc R U . . .
H24A H 0.3466 0.8495 0.4366 0.204 Uiso 1 1 calc R U . . .
H24B H 0.1878 0.8366 0.4623 0.204 Uiso 1 1 calc R U . . .
H24C H 0.3150 0.7850 0.4751 0.204 Uiso 1 1 calc R U . . .
C25 C 0.2919(13) 0.9441(3) 0.5179(4) 0.155(4) Uani 1 1 d . . . . .
H25A H 0.3666 0.9657 0.4941 0.232 Uiso 1 1 calc R U . . .
H25B H 0.2860 0.9654 0.5566 0.232 Uiso 1 1 calc R U . . .
H25C H 0.1983 0.9476 0.4979 0.232 Uiso 1 1 calc R U . . .
C26 C 0.5015(8) 0.8620(5) 0.5366(5) 0.157(4) Uani 1 1 d . . . . .
H26A H 0.5541 0.8859 0.5058 0.236 Uiso 1 1 calc R U . . .
H26B H 0.5278 0.8152 0.5352 0.236 Uiso 1 1 calc R U . . .
H26C H 0.5271 0.8801 0.5753 0.236 Uiso 1 1 calc R U . . .
C27 C 0.2897(5) 0.57142(18) 0.80158(17) 0.0693(9) Uani 1 1 d . . . . .
H27 H 0.1890 0.5546 0.7953 0.083 Uiso 1 1 calc R U . . .
C28 C 0.3909(9) 0.5116(3) 0.8040(3) 0.110(2) Uani 1 1 d . . . . .
H28A H 0.3881 0.4884 0.7662 0.165 Uiso 1 1 calc R U . . .
H28B H 0.4899 0.5265 0.8119 0.165 Uiso 1 1 calc R U . . .
H28C H 0.3594 0.4819 0.8356 0.165 Uiso 1 1 calc R U . . .

loop_
_atom_site_aniso_label
_atom_site_aniso_U_11
_atom_site_aniso_U_22
_atom_site_aniso_U_33
_atom_site_aniso_U_23
_atom_site_aniso_U_13
_atom_site_aniso_U_12
Si1 0.0740(6) 0.0621(5) 0.0785(6) 0.0152(5) -0.0019(5) -0.0021(4)
Si2 0.115(2) 0.131(2) 0.0544(11) 0.0219(12) -0.0023(12) 0.0046(18)
C34 0.71(6) 0.64(5) 0.109(8) -0.086(18) 0.047(18) -0.40(5)
C30 0.57(4) 0.258(15) 0.33(2) 0.223(16) 0.29(2) 0.26(2)
C32 0.228(11) 0.196(10) 0.126(6) 0.014(6) 0.100(7) -0.003(9)
C33 0.197(11) 0.221(13) 0.34(2) 0.148(14) 0.130(14) 0.090(11)
C31 0.201(16) 0.111(9) 0.132(10) 0.015(8) 0.095(10) 0.007(9)
C35 0.237(18) 0.91(7) 0.191(14) 0.02(3) -0.027(12) -0.28(3)
C35A 0.237(18) 0.91(7) 0.191(14) 0.02(3) -0.027(12) -0.28(3)
C34A 0.71(6) 0.64(5) 0.109(8) -0.086(18) 0.047(18) -0.40(5)
C30A 0.57(4) 0.258(15) 0.33(2) 0.223(16) 0.29(2) 0.26(2)
C32A 0.228(11) 0.196(10) 0.126(6) 0.014(6) 0.100(7) -0.003(9)
C33A 0.197(11) 0.221(13) 0.34(2) 0.148(14) 0.130(14) 0.090(11)
Si2A 0.132(4) 0.104(3) 0.081(3) -0.003(2) 0.022(3) -0.015(2)
C31A 0.191(17) 0.090(9) 0.116(11) 0.011(9) 0.088(10) -0.003(9)
N1 0.0502(12) 0.0392(11) 0.0676(14) -0.0080(11) 0.0022(10) -0.0009(10)
N2 0.0483(13) 0.0570(14) 0.0739(17) -0.0164(13) 0.0015(11) -0.0015(11)
O1 0.0634(14) 0.0542(12) 0.106(2) -0.0205(13) -0.0005(12) 0.0108(11)
O2 0.0601(13) 0.0536(13) 0.113(2) -0.0218(14) 0.0107(13) 0.0025(11)
O3 0.0891(18) 0.0693(16) 0.098(2) 0.0277(15) 0.0102(15) 0.0023(14)
O4 0.117(2) 0.0728(16) 0.0627(14) 0.0051(12) 0.0094(14) 0.0019(16)
O5 0.0560(14) 0.0779(18) 0.124(2) -0.0414(18) -0.0077(14) 0.0142(13)
O6 0.0765(17) 0.0768(18) 0.122(2) -0.0489(18) 0.0018(16) 0.0023(14)
O7 0.0617(15) 0.0588(13) 0.113(2) -0.0181(14) 0.0080(13) 0.0067(11)
C1 0.0544(15) 0.0425(15) 0.0716(19) -0.0074(13) 0.0075(13) 0.0005(11)
C2 0.0566(16) 0.0486(16) 0.071(2) -0.0036(14) 0.0074(13) -0.0048(13)
C3 0.0585(19) 0.074(2) 0.102(3) -0.008(2) 0.0151(18) -0.0076(17)
C4 0.062(2) 0.088(3) 0.106(3) -0.009(2) 0.0076(19) -0.026(2)
C5 0.083(3) 0.061(2) 0.099(3) -0.006(2) 0.000(2) -0.0268(19)
C6 0.085(2) 0.0459(16) 0.084(2) -0.0070(16) -0.0001(18) -0.0092(15)
C7 0.0601(17) 0.0436(15) 0.0676(18) -0.0017(13) 0.0022(13) -0.0045(12)
C8 0.0586(16) 0.0388(13) 0.0709(18) -0.0059(13) -0.0007(13) 0.0020(12)
C9 0.0477(13) 0.0424(13) 0.0613(16) -0.0034(12) 0.0015(11) -0.0010(11)
C10 0.0530(15) 0.0422(13) 0.0614(17) -0.0025(12) 0.0006(12) 0.0004(11)
C11 0.0532(16) 0.0536(16) 0.0690(19) -0.0112(14) -0.0009(13) 0.0038(13)
C12 0.064(2) 0.0511(17) 0.081(2) -0.0148(16) 0.0080(16) 0.0007(14)
C13 0.074(2) 0.096(3) 0.102(3) -0.044(3) -0.007(2) -0.002(2)
C14 0.0562(17) 0.072(2) 0.077(2) -0.0227(18) -0.0060(15) -0.0069(15)
C15 0.071(3) 0.076(5) 0.083(4) -0.016(4) 0.002(3) -0.017(4)
C16 0.093(6) 0.123(8) 0.146(9) 0.046(7) 0.004(6) -0.023(6)
C14A 0.0562(17) 0.072(2) 0.077(2) -0.0227(18) -0.0060(15) -0.0069(15)
C15A 0.071(5) 0.092(7) 0.079(5) -0.026(5) 0.000(4) -0.040(5)
C16A 0.095(8) 0.130(10) 0.097(8) 0.013(7) -0.003(6) -0.046(8)
C17 0.081(3) 0.220(9) 0.114(4) -0.014(5) 0.003(3) -0.066(5)
C18 0.0591(16) 0.0544(16) 0.0638(18) 0.0017(14) 0.0044(13) -0.0047(13)
C19 0.116(4) 0.087(3) 0.063(2) -0.002(2) 0.017(2) -0.006(3)
C20 0.076(2) 0.0559(17) 0.077(2) 0.0169(15) 0.0054(17) 0.0003(16)
C21 0.080(3) 0.112(4) 0.117(4) 0.021(3) -0.001(3) 0.003(3)
C22 0.145(5) 0.091(3) 0.108(4) -0.005(3) -0.016(4) -0.013(4)
C23 0.104(3) 0.078(3) 0.107(4) 0.028(3) 0.024(3) 0.005(2)
C24 0.162(7) 0.145(6) 0.102(4) 0.031(4) 0.034(4) 0.028(5)
C25 0.225(10) 0.086(4) 0.154(6) 0.054(4) 0.067(7) 0.025(5)
C26 0.093(4) 0.155(7) 0.224(10) 0.064(7) 0.045(5) -0.012(4)
C27 0.089(2) 0.0518(17) 0.067(2) 0.0036(15) 0.0005(17) -0.0017(16)
C28 0.174(6) 0.066(3) 0.090(3) 0.015(2) 0.003(3) 0.037(3)

loop_
_atom_type_symbol
_atom_type_description
_atom_type_scat_dispersion_real
_atom_type_scat_dispersion_imag
_atom_type_scat_source
C C 0.0181 0.0091 'International Tables Vol C Tables 4.2.6.8 and 6.1.1.4'
H H 0.0000 0.0000 'International Tables Vol C Tables 4.2.6.8 and 6.1.1.4'
N N 0.0311 0.0180 'International Tables Vol C Tables 4.2.6.8 and 6.1.1.4'
O O 0.0492 0.0322 'International Tables Vol C Tables 4.2.6.8 and 6.1.1.4'
Si Si 0.2541 0.3302 'International Tables Vol C Tables 4.2.6.8 and 6.1.1.4'

loop_
_geom_angle_atom_site_label_1
_geom_angle_atom_site_label_2
_geom_angle_atom_site_label_3
_geom_angle
O3 Si1 C21 109.6(3)
O3 Si1 C23 104.6(2)
C21 Si1 C23 111.8(3)
O3 Si1 C22 110.1(3)
C21 Si1 C22 108.2(4)
C23 Si1 C22 112.4(3)
O4 Si2 C30 117.4(6)
O4 Si2 C31 111.1(6)
C30 Si2 C31 112.6(9)
O4 Si2 C34 107.0(6)
C30 Si2 C34 122.5(14)
C31 Si2 C34 80.5(13)
Si2 C34 H34A 109.4
Si2 C34 H34B 109.6
H34A C34 H34B 109.5
Si2 C34 H34C 109.4
H34A C34 H34C 109.5
H34B C34 H34C 109.5
Si2 C30 H30A 109.5
Si2 C30 H30B 109.4
H30A C30 H30B 109.5
Si2 C30 H30C 109.5
H30A C30 H30C 109.5
H30B C30 H30C 109.5
C31 C32 H32A 109.5
C31 C32 H32B 109.1
H32A C32 H32B 109.5
C31 C32 H32C 109.8
H32A C32 H32C 109.5
H32B C32 H32C 109.5
C31 C33 H33A 109.6
C31 C33 H33B 109.8
H33A C33 H33B 109.5
C31 C33 H33C 109.0
H33A C33 H33C 109.5
H33B C33 H33C 109.5
C33 C31 C32 113.9(13)
C33 C31 Si2 118.6(12)
C32 C31 Si2 109.6(12)
C33 C31 C35 104.6(19)
C32 C31 C35 116.1(13)
Si2 C31 C35 92.2(12)
C31 C35 H35A 109.4
C31 C35 H35B 109.6
H35A C35 H35B 109.5
C31 C35 H35C 109.4
H35A C35 H35C 109.5
H35B C35 H35C 109.5
Si2A C35A H35D 109.5
Si2A C35A H35E 109.4
H35D C35A H35E 109.5
Si2A C35A H35F 109.5
H35D C35A H35F 109.5
H35E C35A H35F 109.5
C31A C34A H34D 109.5
C31A C34A H34E 109.3
H34D C34A H34E 109.8
C31A C34A H34F 109.1
H34D C34A H34F 109.6
H34E C34A H34F 109.6
Si2A C30A H30D 109.5
Si2A C30A H30E 109.4
H30D C30A H30E 109.3
Si2A C30A H30F 109.6
H30D C30A H30F 109.6
H30E C30A H30F 109.5
C31A C32A H32D 109.5
C31A C32A H32E 109.4
H32D C32A H32E 109.6
C31A C32A H32F 109.5
H32D C32A H32F 109.4
H32E C32A H32F 109.5
C31A C33A H33D 109.3
C31A C33A H33E 109.6
H33D C33A H33E 109.4
C31A C33A H33F 109.4
H33D C33A H33F 109.5
H33E C33A H33F 109.6
O4 Si2A C35A 122.6(7)
O4 Si2A C31A 104.4(7)
C35A Si2A C31A 95.7(14)
O4 Si2A C30A 102.9(7)
C35A Si2A C30A 121.4(15)
C31A Si2A C30A 107.3(9)
C33A C31A C32A 108.3(14)
C33A C31A C34A 123.5(18)
C32A C31A C34A 118.0(13)
C33A C31A Si2A 102.5(13)
C32A C31A Si2A 99.9(11)
C34A C31A Si2A 99.7(16)
C8 N1 C1 110.9(2)
C8 N1 C9 122.2(3)
C1 N1 C9 126.8(2)
C11 N2 C12 128.2(3)
C11 N2 C14A 120.5(3)
C12 N2 C14A 110.7(3)
C11 N2 C14 120.5(3)
C12 N2 C14 110.7(3)
C20 O3 Si1 124.1(3)
C27 O4 Si2 138.1(3)
C27 O4 Si2A 112.1(3)
C12 O6 C13 111.0(3)
O2 C1 N1 125.3(3)
O2 C1 C2 128.7(3)
N1 C1 C2 106.1(2)
C3 C2 C7 121.5(3)
C3 C2 C1 130.3(3)
C7 C2 C1 108.3(3)
C2 C3 C4 117.3(4)
C2 C3 H3 121.3
C4 C3 H3 121.4
C3 C4 C5 121.2(4)
C3 C4 H4 119.4
C5 C4 H4 119.4
C6 C5 C4 121.1(4)
C6 C5 H5 119.5
C4 C5 H5 119.5
C5 C6 C7 118.3(4)
C5 C6 H6 120.9
C7 C6 H6 120.9
C6 C7 C2 120.7(3)
C6 C7 C8 131.3(3)
C2 C7 C8 107.9(3)
O1 C8 N1 124.7(3)
O1 C8 C7 128.5(3)
N1 C8 C7 106.8(3)
N1 C9 C18 112.0(3)
N1 C9 C10 111.8(2)
C18 C9 C10 113.8(2)
N1 C9 H9 106.2
C18 C9 H9 106.2
C10 C9 H9 106.2
C11 C10 C9 107.0(3)
C11 C10 C27 108.7(3)
C9 C10 C27 113.6(2)
C11 C10 H10 109.2
C9 C10 H10 109.2
C27 C10 H10 109.2
O5 C11 N2 118.1(3)
O5 C11 C10 121.4(3)
N2 C11 C10 120.6(3)
O7 C12 O6 122.8(3)
O7 C12 N2 129.4(3)
O6 C12 N2 107.8(3)
O6 C13 C14A 103.9(3)
O6 C13 C14 103.9(3)
N2 C14 C15 112.8(4)
N2 C14 C13 100.4(3)
C15 C14 C13 127.2(5)
N2 C14 H14 104.8
C15 C14 H14 104.8
C13 C14 H14 104.8
C14 C15 C16 104.6(7)
C14 C15 C17 107.8(5)
C16 C15 C17 102.0(7)
C14 C15 H15 113.8
C16 C15 H15 113.8
C17 C15 H15 113.8
C15 C16 H16A 109.5
C15 C16 H16B 109.5
H16A C16 H16B 109.5
C15 C16 H16C 109.5
H16A C16 H16C 109.5
H16B C16 H16C 109.5
N2 C14A C13 100.4(3)
N2 C14A C15A 114.1(4)
C13 C14A C15A 103.5(6)
N2 C14A H14A 112.6
C13 C14A H14A 112.6
C15A C14A H14A 112.6
C14A C15A C16A 118.6(8)
C14A C15A C17 106.4(5)
C16A C15A C17 105.3(8)
C14A C15A H15A 108.7
C16A C15A H15A 108.7
C17 C15A H15A 108.7
C15A C16A H16D 109.5
C15A C16A H16E 109.5
H16D C16A H16E 109.5
C15A C16A H16F 109.5
H16D C16A H16F 109.5
H16E C16A H16F 109.5
C15 C17 H17A 109.5
C15 C17 H17B 109.5
H17A C17 H17B 109.5
C15 C17 H17C 109.5
H17A C17 H17C 109.5
H17B C17 H17C 109.5
C20 C18 C19 111.4(4)
C20 C18 C9 115.6(3)
C19 C18 C9 110.6(3)
C20 C18 H18 106.2
C19 C18 H18 106.2
C9 C18 H18 106.2
C18 C19 H19A 109.5
C18 C19 H19B 109.5
H19A C19 H19B 109.5
C18 C19 H19C 109.5
H19A C19 H19C 109.5
H19B C19 H19C 109.5
O3 C20 C18 108.4(3)
O3 C20 H20A 110.0
C18 C20 H20A 110.0
O3 C20 H20B 110.0
C18 C20 H20B 110.0
H20A C20 H20B 108.4
Si1 C21 H21A 109.5
Si1 C21 H21B 109.5
H21A C21 H21B 109.5
Si1 C21 H21C 109.5
H21A C21 H21C 109.5
H21B C21 H21C 109.5
Si1 C22 H22A 109.5
Si1 C22 H22B 109.5
H22A C22 H22B 109.5
Si1 C22 H22C 109.5
H22A C22 H22C 109.5
H22B C22 H22C 109.5
C24 C23 C25 109.1(7)
C24 C23 C26 108.1(7)
C25 C23 C26 110.0(7)
C24 C23 Si1 110.4(4)
C25 C23 Si1 110.9(4)
C26 C23 Si1 108.2(5)
C23 C24 H24A 109.5
C23 C24 H24B 109.5
H24A C24 H24B 109.5
C23 C24 H24C 109.5
H24A C24 H24C 109.5
H24B C24 H24C 109.5
C23 C24 H24A 109.5
H24A C24 H24A 108.8
H24B C24 H24A 110.2
H24C C24 H24A 0.8
C23 C24 H24B 109.5
H24A C24 H24B 110.2
H24B C24 H24B 0.8
H24C C24 H24B 108.8
H24A C24 H24B 109.5
C23 C24 H24C 109.5
H24A C24 H24C 0.8
H24B C24 H24C 108.8
H24C C24 H24C 110.2
H24A C24 H24C 109.5
H24B C24 H24C 109.5
C23 C25 H25A 109.5
C23 C25 H25B 109.5
H25A C25 H25B 109.5
C23 C25 H25C 109.5
H25A C25 H25C 109.5
H25B C25 H25C 109.5
C23 C26 H26A 109.5
C23 C26 H26B 109.5
H26A C26 H26B 109.5
C23 C26 H26C 109.5
H26A C26 H26C 109.5
H26B C26 H26C 109.5
O4 C27 C28 110.8(4)
O4 C27 C10 106.3(3)
C28 C27 C10 116.4(4)
O4 C27 H27 107.7
C28 C27 H27 107.7
C10 C27 H27 107.7
C27 C28 H28A 109.5
C27 C28 H28B 109.5
H28A C28 H28B 109.5
C27 C28 H28C 109.5
H28A C28 H28C 109.5
H28B C28 H28C 109.5

loop_
_geom_bond_atom_site_label_1
_geom_bond_atom_site_label_2
_geom_bond_distance
Si1 O3 1.634(3)
Si1 C21 1.861(5)
Si1 C23 1.861(5)
Si1 C22 1.865(6)
Si2 O4 1.642(3)
Si2 C30 1.684(11)
Si2 C31 1.815(19)
Si2 C34 2.00(3)
C34 H34A 0.9600
C34 H34B 0.9600
C34 H34C 0.9600
C30 H30A 0.9600
C30 H30B 0.9600
C30 H30C 0.9600
C32 C31 1.552(18)
C32 H32A 0.9600
C32 H32B 0.9600
C32 H32C 0.9600
C33 C31 1.478(15)
C33 H33A 0.9600
C33 H33B 0.9600
C33 H33C 0.9600
C31 C35 1.94(4)
C35 H35A 0.9600
C35 H35B 0.9600
C35 H35C 0.9600
C35A Si2A 1.819(19)
C35A H35D 0.9600
C35A H35E 0.9600
C35A H35F 0.9600
C34A C31A 1.71(3)
C34A H34D 0.9577
C34A H34E 0.9585
C34A H34F 0.9603
C30A Si2A 1.901(16)
C30A H30D 0.9601
C30A H30E 0.9618
C30A H30F 0.9584
C32A C31A 1.65(2)
C32A H32D 0.9603
C32A H32E 0.9584
C32A H32F 0.9611
C33A C31A 1.480(15)
C33A H33D 0.9607
C33A H33E 0.9601
C33A H33F 0.9588
Si2A O4 1.731(5)
Si2A C31A 1.87(2)
N1 C8 1.400(4)
N1 C1 1.404(4)
N1 C9 1.472(4)
N2 C11 1.382(4)
N2 C12 1.393(4)
N2 C14A 1.480(4)
N2 C14 1.480(4)
O1 C8 1.213(4)
O2 C1 1.208(4)
O3 C20 1.425(4)
O4 C27 1.421(5)
O5 C11 1.212(4)
O6 C12 1.352(5)
O6 C13 1.459(6)
O7 C12 1.183(5)
C1 C2 1.489(4)
C2 C3 1.380(5)
C2 C7 1.387(5)
C3 C4 1.381(6)
C3 H3 0.9300
C4 C5 1.387(7)
C4 H4 0.9300
C5 C6 1.371(7)
C5 H5 0.9300
C6 C7 1.373(5)
C6 H6 0.9300
C7 C8 1.481(5)
C9 C18 1.535(4)
C9 C10 1.536(4)
C9 H9 0.9800
C10 C11 1.517(4)
C10 C27 1.549(5)
C10 H10 0.9800
C13 C14A 1.521(5)
C13 C14 1.521(5)
C14 C15 1.505(8)
C14 H14 0.9800
C15 C16 1.538(10)
C15 C17 1.563(7)
C15 H15 0.9800
C16 H16A 0.9600
C16 H16B 0.9600
C16 H16C 0.9600
C14A C15A 1.518(8)
C14A H14A 0.9798
C15A C16A 1.540(11)
C15A C17 1.576(8)
C15A H15A 0.9800
C16A H16D 0.9600
C16A H16E 0.9600
C16A H16F 0.9600
C17 H17A 0.9600
C17 H17B 0.9600
C17 H17C 0.9600
C18 C20 1.518(5)
C18 C19 1.524(6)
C18 H18 0.9800
C19 H19A 0.9600
C19 H19B 0.9600
C19 H19C 0.9600
C20 H20A 0.9700
C20 H20B 0.9700
C21 H21A 0.9600
C21 H21B 0.9600
C21 H21C 0.9600
C22 H22A 0.9600
C22 H22B 0.9600
C22 H22C 0.9600
C23 C24 1.502(10)
C23 C25 1.533(8)
C23 C26 1.563(11)
C24 H24A 0.9600
C24 H24B 0.9600
C24 H24C 0.9600
C24 H24A 0.9600
C24 H24B 0.9600
C24 H24C 0.9600
C25 H25A 0.9600
C25 H25B 0.9600
C25 H25C 0.9600
C26 H26A 0.9600
C26 H26B 0.9600
C26 H26C 0.9600
C27 C28 1.501(6)
C27 H27 0.9800
C28 H28A 0.9600
C28 H28B 0.9600
C28 H28C 0.9600

loop_
_geom_torsion_atom_site_label_1
_geom_torsion_atom_site_label_2
_geom_torsion_atom_site_label_3
_geom_torsion_atom_site_label_4
_geom_torsion
O4 Si2 C31 C33 -44(2)
C30 Si2 C31 C33 -177.7(18)
C34 Si2 C31 C33 61.0(18)
O4 Si2 C31 C32 -176.8(9)
C30 Si2 C31 C32 49.1(18)
C34 Si2 C31 C32 -72.2(13)
O4 Si2 C31 C35 64.4(10)
C30 Si2 C31 C35 -69.7(15)
C34 Si2 C31 C35 169.0(12)
O4 Si2A C31A C33A 78.9(13)
C35A Si2A C31A C33A -46.9(14)
C30A Si2A C31A C33A -172.4(13)
O4 Si2A C31A C32A -169.7(8)
C35A Si2A C31A C32A 64.5(12)
C30A Si2A C31A C32A -60.9(14)
O4 Si2A C31A C34A -48.8(11)
C35A Si2A C31A C34A -174.7(13)
C30A Si2A C31A C34A 59.9(14)
C21 Si1 O3 C20 -49.9(4)
C23 Si1 O3 C20 -170.0(4)
C22 Si1 O3 C20 69.0(4)
C30 Si2 O4 C27 41.2(14)
C31 Si2 O4 C27 -90.4(8)
C34 Si2 O4 C27 -176.5(14)
C35A Si2A O4 C27 -43.4(17)
C31A Si2A O4 C27 -150.0(6)
C30A Si2A O4 C27 98.0(10)
C8 N1 C1 O2 178.7(4)
C9 N1 C1 O2 -2.2(6)
C8 N1 C1 C2 -1.8(4)
C9 N1 C1 C2 177.3(3)
O2 C1 C2 C3 -0.5(7)
N1 C1 C2 C3 -179.9(4)
O2 C1 C2 C7 -179.6(4)
N1 C1 C2 C7 1.0(4)
C7 C2 C3 C4 -0.5(7)
C1 C2 C3 C4 -179.5(4)
C2 C3 C4 C5 -0.4(8)
C3 C4 C5 C6 0.3(8)
C4 C5 C6 C7 0.8(7)
C5 C6 C7 C2 -1.8(6)
C5 C6 C7 C8 179.1(4)
C3 C2 C7 C6 1.6(6)
C1 C2 C7 C6 -179.2(3)
C3 C2 C7 C8 -179.0(4)
C1 C2 C7 C8 0.2(4)
C1 N1 C8 O1 -177.7(4)
C9 N1 C8 O1 3.1(5)
C1 N1 C8 C7 2.0(4)
C9 N1 C8 C7 -177.2(3)
C6 C7 C8 O1 -2.4(7)
C2 C7 C8 O1 178.4(4)
C6 C7 C8 N1 178.0(4)
C2 C7 C8 N1 -1.3(4)
C8 N1 C9 C18 100.9(3)
C1 N1 C9 C18 -78.2(4)
C8 N1 C9 C10 -130.0(3)
C1 N1 C9 C10 51.0(4)
N1 C9 C10 C11 170.4(3)
C18 C9 C10 C11 -61.4(3)
N1 C9 C10 C27 50.5(4)
C18 C9 C10 C27 178.7(3)
C12 N2 C11 O5 -172.7(4)
C14A N2 C11 O5 -2.1(6)
C14 N2 C11 O5 -2.1(6)
C12 N2 C11 C10 6.2(6)
C14A N2 C11 C10 176.8(3)
C14 N2 C11 C10 176.8(3)
C9 C10 C11 O5 -49.3(4)
C27 C10 C11 O5 73.8(4)
C9 C10 C11 N2 131.9(3)
C27 C10 C11 N2 -105.0(4)
C13 O6 C12 O7 176.1(5)
C13 O6 C12 N2 -5.7(5)
C11 N2 C12 O7 -21.9(7)
C14A N2 C12 O7 166.8(5)
C14 N2 C12 O7 166.8(5)
C11 N2 C12 O6 160.1(4)
C14A N2 C12 O6 -11.2(5)
C14 N2 C12 O6 -11.2(5)
C12 O6 C13 C14A 19.4(6)
C12 O6 C13 C14 19.4(6)
C11 N2 C14 C15 71.9(6)
C12 N2 C14 C15 -116.0(5)
C11 N2 C14 C13 -150.1(4)
C12 N2 C14 C13 22.0(5)
O6 C13 C14 N2 -23.7(5)
O6 C13 C14 C15 105.6(6)
N2 C14 C15 C16 64.3(7)
C13 C14 C15 C16 -60.0(8)
N2 C14 C15 C17 172.3(6)
C13 C14 C15 C17 48.0(9)
C11 N2 C14A C13 -150.1(4)
C12 N2 C14A C13 22.0(5)
C11 N2 C14A C15A 99.9(6)
C12 N2 C14A C15A -87.9(6)
O6 C13 C14A N2 -23.7(5)
O6 C13 C14A C15A 94.3(5)
N2 C14A C15A C16A -45.7(12)
C13 C14A C15A C16A -153.8(10)
N2 C14A C15A C17 -164.1(5)
C13 C14A C15A C17 87.9(7)
N1 C9 C18 C20 70.2(4)
C10 C9 C18 C20 -57.9(4)
N1 C9 C18 C19 -57.6(4)
C10 C9 C18 C19 174.3(3)
Si1 O3 C20 C18 -170.9(3)
C19 C18 C20 O3 -65.3(4)
C9 C18 C20 O3 167.3(3)
O3 Si1 C23 C24 64.1(5)
C21 Si1 C23 C24 -54.5(5)
C22 Si1 C23 C24 -176.5(5)
O3 Si1 C23 C25 -174.9(6)
C21 Si1 C23 C25 66.5(7)
C22 Si1 C23 C25 -55.4(7)
O3 Si1 C23 C26 -54.1(6)
C21 Si1 C23 C26 -172.7(6)
C22 Si1 C23 C26 65.4(6)
Si2 O4 C27 C28 -74.3(6)
Si2A O4 C27 C28 -96.4(5)
Si2 O4 C27 C10 158.3(4)
Si2A O4 C27 C10 136.2(4)
C11 C10 C27 O4 64.2(4)
C9 C10 C27 O4 -176.8(3)
C11 C10 C27 C28 -59.8(5)
C9 C10 C27 C28 59.2(5)
